data_7225821
loop_
_publ_author_name
'Pan, Jia-li'
'Guo, Qian'
'Yang, Bing'
'Li, Yu-yi'
'Cao, Jin-ge'
'Meng, Xiang-gao'
'Xiao, Feng-ping'

_publ_section_title
;
 Tetra-Fe(iii) and deca-Mn(iii) metallacrowns built from
 bis-salicylhydrazide ligands: synthesis, structures and magnetic
 properties
;
_journal_issue 33
_journal_name_full CrystEngComm
_journal_page_first 6143
_journal_paper_doi 10.1039/C6CE01100D
_journal_volume 18
_journal_year 2016
_chemical_formula_moiety 'C38 H32 Br4 Fe4 N8 O16, 8(C3 H7 N O)'
_chemical_formula_sum 'C62 H88 Br4 Fe4 N16 O24'
_chemical_formula_weight 1984.52
_chemical_properties_physical ', Air-sensitive'
_space_group_crystal_system tetragonal
_space_group_IT_number 88
_space_group_name_Hall '-I 4ad'
_space_group_name_H-M_alt 'I 41/a'
_symmetry_space_group_name_Hall '-I 4ad'
_symmetry_space_group_name_H-M 'I 41/a :2'
_atom_sites_solution_hydrogens mixed
_audit_creation_method SHELXL-2014/7
_audit_update_record
;
2016-06-23 deposited with the CCDC.
2016-07-04 downloaded from the CCDC.
;
_cell_angle_alpha 90
_cell_angle_beta 90
_cell_angle_gamma 90
_cell_formula_units_Z 4
_cell_length_a 26.292(5)
_cell_length_b 26.292(5)
_cell_length_c 12.959(2)
_cell_measurement_reflns_used 9950
_cell_measurement_temperature 150(2)
_cell_measurement_theta_max 24.81
_cell_measurement_theta_min 2.19
_cell_volume 8958(3)
_computing_cell_refinement 'Bruker SAINT'
_computing_data_collection 'Bruker APEX2'
_computing_data_reduction 'Bruker SAINT'
_computing_molecular_graphics 'Bruker SHELXTL'
_computing_publication_material 'Bruker SHELXTL'
_computing_structure_refinement 'SHELXL-2014/7 (Sheldrick, 2014)'
_computing_structure_solution 'SHELXS-97 (Sheldrick 2008)'
_diffrn_ambient_temperature 150(2)
_diffrn_measured_fraction_theta_full 0.993
_diffrn_measured_fraction_theta_max 0.988
_diffrn_measurement_device_type 'Bruker APEX-II CCD'
_diffrn_measurement_method '\f and \w scans'
_diffrn_radiation_type MoK\a
_diffrn_radiation_wavelength 0.71073
_diffrn_reflns_av_R_equivalents 0.1046
_diffrn_reflns_av_unetI/netI 0.0579
_diffrn_reflns_Laue_measured_fraction_full 0.993
_diffrn_reflns_Laue_measured_fraction_max 0.988
_diffrn_reflns_limit_h_max 33
_diffrn_reflns_limit_h_min -33
_diffrn_reflns_limit_k_max 33
_diffrn_reflns_limit_k_min -33
_diffrn_reflns_limit_l_max 16
_diffrn_reflns_limit_l_min -16
_diffrn_reflns_number 44684
_diffrn_reflns_point_group_measured_fraction_full 0.993
_diffrn_reflns_point_group_measured_fraction_max 0.988
_diffrn_reflns_theta_full 25.242
_diffrn_reflns_theta_max 27.239
_diffrn_reflns_theta_min 1.549
_exptl_absorpt_coefficient_mu 2.492
_exptl_absorpt_correction_T_max 0.6355
_exptl_absorpt_correction_T_min 0.5218
_exptl_absorpt_correction_type multi-scan
_exptl_absorpt_process_details 'SADABS, (Sheldrick,2008)'
_exptl_crystal_colour black
_exptl_crystal_density_diffrn 1.471
_exptl_crystal_description block
_exptl_crystal_F_000 4032
_exptl_crystal_recrystallization_method 'Re-crystallisation from solvent'
_exptl_crystal_size_max 0.300
_exptl_crystal_size_mid 0.200
_exptl_crystal_size_min 0.200
_refine_diff_density_max 0.956
_refine_diff_density_min -0.740
_refine_diff_density_rms 0.098
_refine_ls_extinction_method none
_refine_ls_goodness_of_fit_ref 1.011
_refine_ls_hydrogen_treatment constr
_refine_ls_matrix_type full
_refine_ls_number_parameters 287
_refine_ls_number_reflns 4949
_refine_ls_number_restraints 51
_refine_ls_restrained_S_all 1.013
_refine_ls_R_factor_all 0.1033
_refine_ls_R_factor_gt 0.0577
_refine_ls_shift/su_max 0.001
_refine_ls_shift/su_mean 0.000
_refine_ls_structure_factor_coef Fsqd
_refine_ls_weighting_details 'w=1/[\s^2^(Fo^2^)+(0.1018P)^2^+7.0742P] where P=(Fo^2^+2Fc^2^)/3'
_refine_ls_weighting_scheme calc
_refine_ls_wR_factor_gt 0.1471
_refine_ls_wR_factor_ref 0.1761
_reflns_Friedel_coverage 0.000
_reflns_number_gt 3178
_reflns_number_total 4949
_reflns_threshold_expression 'I > 2\s(I)'
_cod_data_source_file c6ce01100d2.cif
_cod_data_source_block 2
_cod_depositor_comments 'Adding full bibliography for 7225820--7225823.cif.'
_cod_database_code 7225821
_shelx_shelxl_version_number 2014/7
_shelx_space_group_comment
;
The symmetry employed for this shelxl refinement is uniquely defined
by the following loop, which should always be used as a source of
symmetry information in preference to the above space-group names.
They are only intended as comments.
;
_shelx_estimated_absorpt_t_min 0.522
_shelx_estimated_absorpt_t_max 0.636
_solvent_exptl_crystal_recrystallization_method 'DMF and Pyridine'

loop_
_space_group_symop_operation_xyz
'x, y, z'
'-x+1/2, -y, z+1/2'
'-y+3/4, x+1/4, z+1/4'
'y+3/4, -x+3/4, z+3/4'
'x+1/2, y+1/2, z+1/2'
'-x+1, -y+1/2, z+1'
'-y+5/4, x+3/4, z+3/4'
'y+5/4, -x+5/4, z+5/4'
'-x, -y, -z'
'x-1/2, y, -z-1/2'
'y-3/4, -x-1/4, -z-1/4'
'-y-3/4, x-3/4, -z-3/4'
'-x+1/2, -y+1/2, -z+1/2'
'x, y+1/2, -z'
'y-1/4, -x+1/4, -z+1/4'
'-y-1/4, x-1/4, -z-1/4'

loop_
_atom_site_label
_atom_site_type_symbol
_atom_site_fract_x
_atom_site_fract_y
_atom_site_fract_z
_atom_site_U_iso_or_equiv
_atom_site_adp_type
_atom_site_occupancy
_atom_site_site_symmetry_order
_atom_site_calc_flag
_atom_site_refinement_flags_posn
_atom_site_refinement_flags_adp
_atom_site_refinement_flags_occupancy
_atom_site_disorder_assembly
_atom_site_disorder_group
Fe1 Fe 0.62938(2) 0.74546(2) 0.10624(5) 0.0344(2) Uani 1 1 d . . . A 2
Br1 Br 0.69346(3) 0.53284(4) -0.22787(8) 0.1306(5) Uani 1 1 d . . . B 2
C1 C 0.59593(14) 0.60292(15) -0.0198(3) 0.0381(9) Uani 1 1 d . . . B 2
C2 C 0.63793(16) 0.59007(18) -0.0801(4) 0.0566(13) Uani 1 1 d . . . B 2
H2 H 0.6682 0.6097 -0.0755 0.068 Uiso 1 1 calc R U . B 2
C3 C 0.63604(18) 0.5495(2) -0.1459(5) 0.0645(15) Uani 1 1 d . . . B 2
C4 C 0.59284(19) 0.51983(19) -0.1541(5) 0.0629(15) Uani 1 1 d . . . B 2
H4 H 0.5924 0.4911 -0.1986 0.075 Uiso 1 1 calc R U . B 2
C5 C 0.55085(17) 0.53225(17) -0.0978(4) 0.0505(12) Uani 1 1 d . . . B 2
H5 H 0.5208 0.5126 -0.1056 0.061 Uiso 1 1 calc R U . B 2
C6 C 0.55099(15) 0.57314(14) -0.0290(3) 0.0381(9) Uani 1 1 d . . . B 2
C7 C 0.60039(13) 0.64691(14) 0.0489(3) 0.0347(9) Uani 1 1 d . . . B 2
C8 C 0.54249(15) 0.70006(14) 0.2558(3) 0.0361(9) Uani 1 1 d . . . C 2
C9 C 0.54846(16) 0.74025(15) 0.3373(3) 0.0403(10) Uani 1 1 d . . . C 2
H9A H 0.5591 0.7724 0.3039 0.048 Uiso 1 1 calc R U . C 2
H9B H 0.5759 0.7299 0.3851 0.048 Uiso 1 1 calc R U . C 2
C10 C 0.5000 0.7500 0.3996(5) 0.0414(13) Uani 1 2 d S T P C 2
H10A H 0.5060 0.7797 0.4448 0.050 Uiso 0.5 1 calc R U P C 2
H10B H 0.4940 0.7203 0.4448 0.050 Uiso 0.5 1 calc R U P C 2
C1S C 0.8007(7) 0.9346(4) 0.0875(15) 0.187(10) Uani 0.835(19) 1 d D . P D 1
H1S1 H 0.7642 0.9419 0.0872 0.281 Uiso 0.835(19) 1 d R U P D 1
H1S2 H 0.8126 0.9299 0.0164 0.281 Uiso 0.835(19) 1 d R U P D 1
H1S3 H 0.8190 0.9632 0.1190 0.281 Uiso 0.835(19) 1 d R U P D 1
C2S C 0.8416(6) 0.8924(7) 0.2342(10) 0.146(6) Uani 0.835(19) 1 d D . P D 1
H2S1 H 0.8521 0.8581 0.2545 0.219 Uiso 0.835(19) 1 d R U P D 1
H2S2 H 0.8227 0.9083 0.2909 0.219 Uiso 0.835(19) 1 d R U P D 1
H2S3 H 0.8718 0.9129 0.2186 0.219 Uiso 0.835(19) 1 d R U P D 1
C3S C 0.7806(4) 0.8484(3) 0.1318(8) 0.074(3) Uani 0.835(19) 1 d D . P D 1
H3S H 0.7811 0.8221 0.1820 0.088 Uiso 0.835(19) 1 d R U P D 1
N1S N 0.8098(3) 0.8899(3) 0.1460(7) 0.078(2) Uani 0.835(19) 1 d D . P D 1
O1S O 0.7522(4) 0.8450(3) 0.0573(6) 0.098(2) Uani 0.835(19) 1 d D . P D 1
C1S' C 0.771(3) 0.9327(16) 0.158(7) 0.187(10) Uani 0.165(19) 1 d D . P D 2
H1S4 H 0.7937 0.9567 0.1241 0.281 Uiso 0.165(19) 1 d R U P D 2
H1S5 H 0.7610 0.9462 0.2260 0.281 Uiso 0.165(19) 1 d R U P D 2
H1S6 H 0.7402 0.9279 0.1161 0.281 Uiso 0.165(19) 1 d R U P D 2
C2S' C 0.849(2) 0.886(3) 0.195(7) 0.146(6) Uani 0.165(19) 1 d D . P D 2
H2S4 H 0.8458 0.8906 0.2697 0.219 Uiso 0.165(19) 1 d R U P D 2
H2S5 H 0.8685 0.9145 0.1658 0.219 Uiso 0.165(19) 1 d R U P D 2
H2S6 H 0.8656 0.8540 0.1795 0.219 Uiso 0.165(19) 1 d R U P D 2
C3S' C 0.7833(16) 0.8490(19) 0.092(4) 0.074(3) Uani 0.165(19) 1 d D . P D 2
H3S' H 0.8105 0.8324 0.0577 0.088 Uiso 0.165(19) 1 d R U P D 2
N1S' N 0.7971(17) 0.8858(16) 0.162(4) 0.078(2) Uani 0.165(19) 1 d D . P D 2
O1S' O 0.7380(18) 0.8371(19) 0.079(4) 0.098(2) Uani 0.165(19) 1 d D . P D 2
N1 N 0.56337(11) 0.65644(11) 0.1138(3) 0.0332(7) Uani 1 1 d . . . . .
N2 N 0.57320(11) 0.69932(11) 0.1757(3) 0.0345(7) Uani 1 1 d . . . . .
O1 O 0.50879(10) 0.58212(10) 0.0233(2) 0.0442(7) Uani 1 1 d . . . . .
O2 O 0.64038(9) 0.67514(10) 0.0443(2) 0.0397(7) Uani 1 1 d . . . . .
O3 O 0.50816(10) 0.66618(10) 0.2684(2) 0.0402(7) Uani 1 1 d . . . . .
O4 O 0.68976(11) 0.76778(12) 0.0171(3) 0.0544(8) Uani 1 1 d D . . . .
H4A H 0.7105 0.7911 0.0177 0.082 Uiso 1 1 d DR U . A .
H4B H 0.6983 0.7478 -0.0284 0.082 Uiso 1 1 d DR U . . .
C1T C 0.6166(10) 0.6763(8) 0.664(2) 0.335(18) Uani 0.607(7) 1 d D . P E 1
H1T1 H 0.5937 0.6698 0.7204 0.502 Uiso 0.607(7) 1 d R U P E 1
H1T2 H 0.6382 0.6473 0.6539 0.502 Uiso 0.607(7) 1 d R U P E 1
H1T3 H 0.5974 0.6827 0.6026 0.502 Uiso 0.607(7) 1 d R U P E 1
C2T C 0.6720(9) 0.7441(10) 0.6039(15) 0.248(13) Uani 0.607(7) 1 d D U P E 1
H2T1 H 0.6879 0.7744 0.6298 0.373 Uiso 0.607(7) 1 d R U P E 1
H2T2 H 0.6473 0.7530 0.5525 0.373 Uiso 0.607(7) 1 d R U P E 1
H2T3 H 0.6974 0.7224 0.5737 0.373 Uiso 0.607(7) 1 d R U P E 1
C3T C 0.6532(5) 0.7358(6) 0.7847(10) 0.142(6) Uani 0.607(7) 1 d D . P E 1
H3T H 0.6357 0.7175 0.8371 0.170 Uiso 0.607(7) 1 d R U P E 1
N1T N 0.6476(5) 0.7195(6) 0.6871(10) 0.175(6) Uani 0.607(7) 1 d D . P E 1
O1T O 0.6797(4) 0.7734(6) 0.8124(9) 0.170(5) Uani 0.607(7) 1 d D . P E 1
C1T' C 0.6965(13) 0.6635(16) 0.657(3) 0.28(2) Uani 0.393(7) 1 d D U P E 2
H1T4 H 0.6859 0.6569 0.5871 0.415 Uiso 0.393(7) 1 d R U P E 2
H1T5 H 0.7135 0.6341 0.6839 0.415 Uiso 0.393(7) 1 d R U P E 2
H1T6 H 0.7194 0.6920 0.6575 0.415 Uiso 0.393(7) 1 d R U P E 2
C2T' C 0.6051(12) 0.6598(17) 0.685(3) 0.335(18) Uani 0.393(7) 1 d D . P E 2
H2T4 H 0.5807 0.6677 0.7374 0.502 Uiso 0.393(7) 1 d R U P E 2
H2T5 H 0.6053 0.6237 0.6730 0.502 Uiso 0.393(7) 1 d R U P E 2
H2T6 H 0.5960 0.6770 0.6220 0.502 Uiso 0.393(7) 1 d R U P E 2
C3T' C 0.6596(8) 0.7015(9) 0.8083(15) 0.142(6) Uani 0.393(7) 1 d D . P E 2
H3T' H 0.6299 0.7095 0.8470 0.170 Uiso 0.393(7) 1 d R U P E 2
N1T' N 0.6540(9) 0.6750(8) 0.7190(15) 0.175(6) Uani 0.393(7) 1 d D . P E 2
O1T' O 0.7019(7) 0.7159(9) 0.8424(13) 0.170(5) Uani 0.393(7) 1 d D . P E 2

loop_
_atom_site_aniso_label
_atom_site_aniso_U_11
_atom_site_aniso_U_22
_atom_site_aniso_U_33
_atom_site_aniso_U_23
_atom_site_aniso_U_13
_atom_site_aniso_U_12
Fe1 0.0251(3) 0.0294(3) 0.0487(4) -0.0063(2) -0.0033(2) 0.0002(2)
Br1 0.0674(4) 0.1584(8) 0.1661(9) -0.1111(7) 0.0568(5) -0.0264(4)
C1 0.0309(19) 0.034(2) 0.049(3) -0.0073(18) 0.0025(18) 0.0003(15)
C2 0.034(2) 0.059(3) 0.077(4) -0.026(3) 0.012(2) -0.007(2)
C3 0.044(3) 0.073(3) 0.076(4) -0.036(3) 0.020(2) -0.005(2)
C4 0.058(3) 0.055(3) 0.075(4) -0.036(3) 0.011(3) -0.009(2)
C5 0.046(2) 0.044(2) 0.062(3) -0.020(2) 0.005(2) -0.0087(19)
C6 0.037(2) 0.0313(19) 0.046(3) -0.0075(17) 0.0040(18) -0.0035(16)
C7 0.0274(18) 0.0312(18) 0.046(3) -0.0051(17) -0.0026(17) 0.0018(14)
C8 0.040(2) 0.0281(18) 0.040(2) 0.0005(16) -0.0039(18) 0.0056(16)
C9 0.043(2) 0.0318(19) 0.046(3) -0.0036(17) -0.0063(19) 0.0056(16)
C10 0.053(3) 0.034(3) 0.037(3) 0.000 0.000 0.007(2)
C1S 0.231(18) 0.082(6) 0.25(2) 0.077(9) -0.143(16) -0.066(8)
C2S 0.176(10) 0.133(9) 0.130(14) 0.029(9) -0.091(10) -0.050(8)
C3S 0.092(5) 0.066(4) 0.063(7) 0.011(5) -0.004(5) -0.028(3)
N1S 0.073(5) 0.046(3) 0.115(6) 0.018(3) -0.034(4) -0.017(3)
O1S 0.092(6) 0.098(4) 0.105(6) 0.003(4) -0.003(4) -0.064(3)
C1S' 0.231(18) 0.082(6) 0.25(2) 0.077(9) -0.143(16) -0.066(8)
C2S' 0.176(10) 0.133(9) 0.130(14) 0.029(9) -0.091(10) -0.050(8)
C3S' 0.092(5) 0.066(4) 0.063(7) 0.011(5) -0.004(5) -0.028(3)
N1S' 0.073(5) 0.046(3) 0.115(6) 0.018(3) -0.034(4) -0.017(3)
O1S' 0.092(6) 0.098(4) 0.105(6) 0.003(4) -0.003(4) -0.064(3)
N1 0.0291(15) 0.0268(15) 0.044(2) -0.0095(14) -0.0003(14) -0.0001(12)
N2 0.0319(16) 0.0285(15) 0.043(2) -0.0094(14) 0.0005(15) 0.0014(12)
O1 0.0320(14) 0.0364(14) 0.064(2) -0.0163(14) 0.0103(14) -0.0079(11)
O2 0.0262(13) 0.0346(14) 0.058(2) -0.0138(13) 0.0034(12) -0.0033(10)
O3 0.0430(15) 0.0316(14) 0.0460(18) -0.0046(12) 0.0076(13) -0.0023(11)
O4 0.0353(15) 0.0548(18) 0.073(2) -0.0065(17) 0.0077(15) -0.0119(13)
C1T 0.31(3) 0.30(4) 0.39(4) -0.02(3) -0.16(3) -0.06(3)
C2T 0.240(19) 0.28(2) 0.226(19) 0.009(16) 0.013(16) -0.004(16)
C3T 0.148(12) 0.20(2) 0.075(10) 0.015(11) 0.024(8) 0.044(14)
N1T 0.202(14) 0.225(19) 0.097(10) 0.011(11) 0.043(9) 0.060(14)
O1T 0.121(8) 0.283(16) 0.107(7) -0.009(10) 0.008(6) -0.044(9)
C1T' 0.27(3) 0.28(3) 0.28(3) -0.013(19) 0.025(19) 0.000(19)
C2T' 0.31(3) 0.30(4) 0.39(4) -0.02(3) -0.16(3) -0.06(3)
C3T' 0.148(12) 0.20(2) 0.075(10) 0.015(11) 0.024(8) 0.044(14)
N1T' 0.202(14) 0.225(19) 0.097(10) 0.011(11) 0.043(9) 0.060(14)
O1T' 0.121(8) 0.283(16) 0.107(7) -0.009(10) 0.008(6) -0.044(9)

loop_
_atom_type_symbol
_atom_type_description
_atom_type_scat_dispersion_real
_atom_type_scat_dispersion_imag
_atom_type_scat_source
C C 0.0033 0.0016 'International Tables Vol C Tables 4.2.6.8 and 6.1.1.4'
H H 0.0000 0.0000 'International Tables Vol C Tables 4.2.6.8 and 6.1.1.4'
N N 0.0061 0.0033 'International Tables Vol C Tables 4.2.6.8 and 6.1.1.4'
O O 0.0106 0.0060 'International Tables Vol C Tables 4.2.6.8 and 6.1.1.4'
Br Br -0.2901 2.4595 'International Tables Vol C Tables 4.2.6.8 and 6.1.1.4'
Fe Fe 0.3463 0.8444 'International Tables Vol C Tables 4.2.6.8 and 6.1.1.4'

loop_
_geom_angle_atom_site_label_1
_geom_angle_atom_site_label_2
_geom_angle_atom_site_label_3
_geom_angle
_geom_angle_site_symmetry_1
_geom_angle_site_symmetry_3
O1 Fe1 O2 114.66(11) 12_766 .
O1 Fe1 O3 159.58(11) 12_766 12_766
O2 Fe1 O3 85.41(11) . 12_766
O1 Fe1 O4 89.88(14) 12_766 .
O2 Fe1 O4 85.86(12) . .
O3 Fe1 O4 87.78(12) 12_766 .
O1 Fe1 N1 85.89(12) 12_766 12_766
O2 Fe1 N1 158.15(11) . 12_766
O3 Fe1 N1 74.82(12) 12_766 12_766
O4 Fe1 N1 102.28(13) . 12_766
O1 Fe1 N2 97.40(13) 12_766 .
O2 Fe1 N2 75.27(11) . .
O3 Fe1 N2 91.19(12) 12_766 .
O4 Fe1 N2 161.12(12) . .
N1 Fe1 N2 95.62(12) 12_766 .
C2 C1 C6 118.5(4) . .
C2 C1 C7 118.0(3) . .
C6 C1 C7 123.5(3) . .
C3 C2 C1 120.7(4) . .
C3 C2 H2 119.7 . .
C1 C2 H2 119.7 . .
C2 C3 C4 121.3(4) . .
C2 C3 Br1 120.1(3) . .
C4 C3 Br1 118.7(4) . .
C5 C4 C3 119.2(4) . .
C5 C4 H4 120.4 . .
C3 C4 H4 120.4 . .
C4 C5 C6 121.6(4) . .
C4 C5 H5 119.2 . .
C6 C5 H5 119.2 . .
O1 C6 C5 117.6(3) . .
O1 C6 C1 123.8(3) . .
C5 C6 C1 118.6(4) . .
O2 C7 N1 121.7(3) . .
O2 C7 C1 119.5(3) . .
N1 C7 C1 118.8(3) . .
O3 C8 N2 121.6(3) . .
O3 C8 C9 118.3(4) . .
N2 C8 C9 120.1(4) . .
C8 C9 C10 113.7(3) . .
C8 C9 H9A 108.8 . .
C10 C9 H9A 108.8 . .
C8 C9 H9B 108.8 . .
C10 C9 H9B 108.8 . .
H9A C9 H9B 107.7 . .
C9 C10 C9 116.3(5) . 6_564
C9 C10 H10A 108.2 . .
C9 C10 H10A 108.2 6_564 .
C9 C10 H10B 108.2 . .
C9 C10 H10B 108.2 6_564 .
H10A C10 H10B 107.4 . .
N1S C1S H1S1 109.1 . .
N1S C1S H1S2 110.1 . .
H1S1 C1S H1S2 109.5 . .
N1S C1S H1S3 109.2 . .
H1S1 C1S H1S3 109.5 . .
H1S2 C1S H1S3 109.5 . .
N1S C2S H2S1 109.7 . .
N1S C2S H2S2 108.9 . .
H2S1 C2S H2S2 109.5 . .
N1S C2S H2S3 109.7 . .
H2S1 C2S H2S3 109.5 . .
H2S2 C2S H2S3 109.5 . .
O1S C3S N1S 121.1(9) . .
O1S C3S H3S 119.6 . .
N1S C3S H3S 119.3 . .
C3S N1S C2S 119.1(8) . .
C3S N1S C1S 120.2(6) . .
C2S N1S C1S 119.3(7) . .
N1S' C1S' H1S4 106.0 . .
N1S' C1S' H1S5 114.3 . .
H1S4 C1S' H1S5 109.5 . .
N1S' C1S' H1S6 108.0 . .
H1S4 C1S' H1S6 109.5 . .
H1S5 C1S' H1S6 109.5 . .
N1S' C2S' H2S4 102.9 . .
N1S' C2S' H2S5 113.8 . .
H2S4 C2S' H2S5 109.5 . .
N1S' C2S' H2S6 111.5 . .
H2S4 C2S' H2S6 111.0 . .
H2S5 C2S' H2S6 109.5 . .
O1S' C3S' N1S' 122(2) . .
O1S' C3S' H3S' 122.6 . .
N1S' C3S' H3S' 115.8 . .
C3S' N1S' C2S' 117.2(17) . .
C3S' N1S' C1S' 117.4(17) . .
C2S' N1S' C1S' 117.9(17) . .
C7 N1 N2 112.5(3) . .
C7 N1 Fe1 132.7(2) . 15_565
N2 N1 Fe1 114.8(2) . 15_565
C8 N2 N1 110.4(3) . .
C8 N2 Fe1 139.2(3) . .
N1 N2 Fe1 110.2(2) . .
C6 O1 Fe1 132.3(2) . 15_565
C7 O2 Fe1 112.9(2) . .
C8 O3 Fe1 115.1(3) . 15_565
Fe1 O4 H4A 136.3 . .
Fe1 O4 H4B 115.7 . .
H4A O4 H4B 107.7 . .
N1T C1T H1T1 110.1 . .
N1T C1T H1T2 108.8 . .
H1T1 C1T H1T2 109.5 . .
N1T C1T H1T3 109.5 . .
H1T1 C1T H1T3 109.5 . .
H1T2 C1T H1T3 109.5 . .
N1T C2T H2T1 108.1 . .
N1T C2T H2T2 109.5 . .
H2T1 C2T H2T2 109.5 . .
N1T C2T H2T3 110.8 . .
H2T1 C2T H2T3 109.5 . .
H2T2 C2T H2T3 109.5 . .
O1T C3T N1T 125.2(13) . .
O1T C3T H3T 117.4 . .
N1T C3T H3T 117.4 . .
C3T N1T C2T 121.7(12) . .
C3T N1T C1T 120.6(13) . .
C2T N1T C1T 117.7(13) . .
N1T' C1T' H1T4 110.3 . .
N1T' C1T' H1T5 109.3 . .
H1T4 C1T' H1T5 109.5 . .
N1T' C1T' H1T6 108.8 . .
H1T4 C1T' H1T6 109.5 . .
H1T5 C1T' H1T6 109.5 . .
N1T' C2T' H2T4 108.7 . .
N1T' C2T' H2T5 108.8 . .
H2T4 C2T' H2T5 109.5 . .
N1T' C2T' H2T6 110.9 . .
H2T4 C2T' H2T6 109.5 . .
H2T5 C2T' H2T6 109.5 . .
O1T' C3T' N1T' 123.3(16) . .
O1T' C3T' H3T' 118.3 . .
N1T' C3T' H3T' 118.4 . .
C3T' N1T' C1T' 120.8(14) . .
C3T' N1T' C2T' 120.6(14) . .
C1T' N1T' C2T' 118.5(14) . .

loop_
_geom_bond_atom_site_label_1
_geom_bond_atom_site_label_2
_geom_bond_distance
_geom_bond_site_symmetry_2
Fe1 O1 1.893(3) 12_766
Fe1 O2 2.036(3) .
Fe1 O3 2.038(3) 12_766
Fe1 O4 2.049(3) .
Fe1 N1 2.056(3) 12_766
Fe1 N2 2.113(3) .
Br1 C3 1.898(4) .
C1 C2 1.394(6) .
C1 C6 1.422(5) .
C1 C7 1.464(5) .
C2 C3 1.365(6) .
C2 H2 0.9500 .
C3 C4 1.383(7) .
C4 C5 1.363(6) .
C4 H4 0.9500 .
C5 C6 1.397(6) .
C5 H5 0.9500 .
C6 O1 1.321(5) .
C7 O2 1.288(4) .
C7 N1 1.310(5) .
C8 O3 1.279(5) .
C8 N2 1.315(5) .
C8 C9 1.502(6) .
C9 C10 1.530(5) .
C9 H9A 0.9900 .
C9 H9B 0.9900 .
C10 C9 1.530(5) 6_564
C10 H10A 0.9900 .
C10 H10B 0.9900 .
C1S N1S 1.421(7) .
C1S H1S1 0.9800 .
C1S H1S2 0.9800 .
C1S H1S3 0.9800 .
C2S N1S 1.418(7) .
C2S H2S1 0.9800 .
C2S H2S2 0.9800 .
C2S H2S3 0.9800 .
C3S O1S 1.224(7) .
C3S N1S 1.345(7) .
C3S H3S 0.9501 .
C1S' N1S' 1.417(10) .
C1S' H1S4 0.9800 .
C1S' H1S5 0.9800 .
C1S' H1S6 0.9800 .
C2S' N1S' 1.417(10) .
C2S' H2S4 0.9800 .
C2S' H2S5 0.9800 .
C2S' H2S6 0.9799 .
C3S' O1S' 1.245(10) .
C3S' N1S' 1.375(10) .
C3S' H3S' 0.9500 .
N1 N2 1.408(4) .
N1 Fe1 2.056(3) 15_565
O1 Fe1 1.893(3) 15_565
O3 Fe1 2.038(3) 15_565
O4 H4A 0.8197 .
O4 H4B 0.8201 .
C1T N1T 1.429(9) .
C1T H1T1 0.9600 .
C1T H1T2 0.9599 .
C1T H1T3 0.9600 .
C2T N1T 1.411(9) .
C2T H2T1 0.9600 .
C2T H2T2 0.9599 .
C2T H2T3 0.9601 .
C3T O1T 1.262(9) .
C3T N1T 1.343(8) .
C3T H3T 0.9500 .
C1T' N1T' 1.411(9) .
C1T' H1T4 0.9600 .
C1T' H1T5 0.9600 .
C1T' H1T6 0.9600 .
C2T' N1T' 1.420(9) .
C2T' H2T4 0.9600 .
C2T' H2T5 0.9601 .
C2T' H2T6 0.9600 .
C3T' O1T' 1.255(10) .
C3T' N1T' 1.358(9) .
C3T' H3T' 0.9500 .

loop_
_geom_hbond_atom_site_label_D
_geom_hbond_atom_site_label_H
_geom_hbond_atom_site_label_A
_geom_hbond_distance_DH
_geom_hbond_distance_HA
_geom_hbond_distance_DA
_geom_hbond_angle_DHA
_geom_hbond_site_symmetry_A
C3T' H3T' O3 0.95 2.48 3.35(2) 152.5 12_767
C1T' H1T5 Br1 0.96 2.94 3.75(5) 142.0 1_556
C3T H3T O3 0.95 2.55 3.191(14) 124.9 12_767
O4 H4B O1T' 0.82 1.88 2.662(19) 160.3 1_554
O4 H4B O1T 0.82 2.22 2.670(12) 114.4 1_554
O4 H4A O1S' 0.82 1.62 2.36(4) 149.5 .
O4 H4A O1S 0.82 1.86 2.663(8) 164.2 .
C1S' H1S5 Br1 0.98 2.89 3.45(6) 117.0 14
C2S H2S1 N2 0.98 2.64 3.493(17) 145.9 13_665
C9 H9A O3 0.99 2.44 3.011(5) 116.3 6_564
C9 H9A N1 0.99 2.59 3.448(6) 145.2 12_766

loop_
_geom_torsion_atom_site_label_1
_geom_torsion_atom_site_label_2
_geom_torsion_atom_site_label_3
_geom_torsion_atom_site_label_4
_geom_torsion
_geom_torsion_site_symmetry_1
_geom_torsion_site_symmetry_4
C6 C1 C2 C3 -0.6(8) . .
C7 C1 C2 C3 -179.8(5) . .
C1 C2 C3 C4 -0.5(9) . .
C1 C2 C3 Br1 179.7(4) . .
C2 C3 C4 C5 2.0(10) . .
Br1 C3 C4 C5 -178.2(4) . .
C3 C4 C5 C6 -2.4(9) . .
C4 C5 C6 O1 -179.3(5) . .
C4 C5 C6 C1 1.4(7) . .
C2 C1 C6 O1 -179.2(4) . .
C7 C1 C6 O1 0.1(7) . .
C2 C1 C6 C5 0.1(6) . .
C7 C1 C6 C5 179.4(4) . .
C2 C1 C7 O2 6.8(6) . .
C6 C1 C7 O2 -172.4(4) . .
C2 C1 C7 N1 -173.1(4) . .
C6 C1 C7 N1 7.7(6) . .
O3 C8 C9 C10 -25.3(5) . .
N2 C8 C9 C10 156.9(4) . .
C8 C9 C10 C9 -50.8(3) . 6_564
O1S C3S N1S C2S 179.1(11) . .
O1S C3S N1S C1S 12.9(19) . .
O1S' C3S' N1S' C2S' 162(6) . .
O1S' C3S' N1S' C1S' -49(7) . .
O2 C7 N1 N2 -0.8(5) . .
C1 C7 N1 N2 179.1(3) . .
O2 C7 N1 Fe1 -179.5(3) . 15_565
C1 C7 N1 Fe1 0.4(6) . 15_565
O3 C8 N2 N1 -2.3(5) . .
C9 C8 N2 N1 175.4(3) . .
O3 C8 N2 Fe1 172.2(3) . .
C9 C8 N2 Fe1 -10.1(6) . .
C7 N1 N2 C8 -163.9(3) . .
Fe1 N1 N2 C8 15.1(4) 15_565 .
C7 N1 N2 Fe1 20.0(4) . .
Fe1 N1 N2 Fe1 -161.08(14) 15_565 .
C5 C6 O1 Fe1 162.8(3) . 15_565
C1 C6 O1 Fe1 -17.9(6) . 15_565
N1 C7 O2 Fe1 -20.0(5) . .
C1 C7 O2 Fe1 160.1(3) . .
N2 C8 O3 Fe1 -11.7(5) . 15_565
C9 C8 O3 Fe1 170.5(3) . 15_565
O1T C3T N1T C2T 0.0(2) . .
O1T C3T N1T C1T -179.97(14) . .
O1T' C3T' N1T' C1T' -2(2) . .
O1T' C3T' N1T' C2T' 179.8(14) . .
